data_7228897
loop_
_publ_author_name
'Ma, Qing'
'Lu, Zhipeng'
'Liao, Longyu'
'Huang, Jinglun'
'Liu, Dabin'
'Li, Jinshan'
'Fan, Guijuan'

_publ_section_title
;
 5,6-Di(2-fluoro-2,2-dinitroethoxy)furazano[3,4-b]pyrazine: a high
 performance melt-cast energetic material and its polycrystalline
 properties
;
_journal_issue 62
_journal_name_full 'RSC Adv.'
_journal_page_first 38844
_journal_paper_doi 10.1039/C7RA07035G
_journal_volume 7
_journal_year 2017
_chemical_absolute_configuration rmad
_chemical_formula_moiety 'C8 H4 F2 N8 O11'
_chemical_formula_sum 'C8 H4 F2 N8 O11'
_chemical_formula_weight 426.19
_space_group_crystal_system orthorhombic
_space_group_IT_number 29
_space_group_name_Hall 'P 2c -2ac'
_space_group_name_H-M_alt 'P c a 21'
_symmetry_space_group_name_Hall 'P 2c -2ac'
_symmetry_space_group_name_H-M 'P c a 21'
_atom_sites_solution_hydrogens geom
_atom_sites_solution_primary dual
_audit_creation_date 2017-01-09
_audit_creation_method
;
Olex2 1.2
(compiled 2016.11.30 svn.r3356 for OlexSys, GUI svn.r5269)
;
_audit_update_record
;
2017-02-28 deposited with the CCDC.
2017-08-09 downloaded from the CCDC.
;
_cell_angle_alpha 90
_cell_angle_beta 90
_cell_angle_gamma 90
_cell_formula_units_Z 4
_cell_length_a 10.9222(18)
_cell_length_b 13.057(2)
_cell_length_c 10.5202(17)
_cell_measurement_reflns_used 6238
_cell_measurement_temperature 130
_cell_measurement_theta_max 30.54
_cell_measurement_theta_min 2.43
_cell_volume 1500.3(4)
_computing_cell_refinement 'SAINT v7.68A (Bruker, 2009)'
_computing_data_reduction 'SAINT v7.68A (Bruker, 2009)'
_computing_molecular_graphics 'Olex2 (Dolomanov et al., 2009)'
_computing_publication_material 'Olex2 (Dolomanov et al., 2009)'
_computing_structure_refinement 'ShelXL (Sheldrick, 2015)'
_computing_structure_solution 'ShelXT (Sheldrick, 2015)'
_diffrn_ambient_temperature 130
_diffrn_measured_fraction_theta_full 1.000
_diffrn_measured_fraction_theta_max 0.998
_diffrn_measurement_device_type 'Bruker APEX-II CCD'
_diffrn_measurement_method '\f and \w scans'
_diffrn_radiation_monochromator graphite
_diffrn_radiation_type MoK\a
_diffrn_radiation_wavelength 0.71073
_diffrn_reflns_av_R_equivalents 0.0288
_diffrn_reflns_av_unetI/netI 0.0320
_diffrn_reflns_Laue_measured_fraction_full 1.000
_diffrn_reflns_Laue_measured_fraction_max 0.998
_diffrn_reflns_limit_h_max 15
_diffrn_reflns_limit_h_min -15
_diffrn_reflns_limit_k_max 18
_diffrn_reflns_limit_k_min -15
_diffrn_reflns_limit_l_max 14
_diffrn_reflns_limit_l_min -15
_diffrn_reflns_number 14547
_diffrn_reflns_point_group_measured_fraction_full 0.997
_diffrn_reflns_point_group_measured_fraction_max 0.981
_diffrn_reflns_theta_full 25.242
_diffrn_reflns_theta_max 30.584
_diffrn_reflns_theta_min 1.560
_diffrn_standards_number 0
_exptl_absorpt_coefficient_mu 0.190
_exptl_absorpt_correction_T_max 0.7461
_exptl_absorpt_correction_T_min 0.5446
_exptl_absorpt_correction_type multi-scan
_exptl_absorpt_process_details
;
SADABS-2008/1 (Bruker,2008) was used for absorption correction.
wR2(int) was 0.0790 before and 0.0431 after correction.
The Ratio of minimum to maximum transmission is 0.7299.
The \l/2 correction factor is 0.0015.
;
_exptl_crystal_colour colourless
_exptl_crystal_density_diffrn 1.887
_exptl_crystal_description plate
_exptl_crystal_F_000 856
_exptl_crystal_size_max 0.18
_exptl_crystal_size_mid 0.1
_exptl_crystal_size_min 0.02
_refine_diff_density_max 0.371
_refine_diff_density_min -0.267
_refine_diff_density_rms 0.051
_refine_ls_abs_structure_details
;
 Flack x determined using 1702 quotients [(I+)-(I-)]/[(I+)+(I-)]
 (Parsons, Flack and Wagner, Acta Cryst. B69 (2013) 249-259).
;
_refine_ls_abs_structure_Flack -0.3(3)
_refine_ls_extinction_method none
_refine_ls_goodness_of_fit_ref 1.055
_refine_ls_hydrogen_treatment constr
_refine_ls_matrix_type full
_refine_ls_number_parameters 262
_refine_ls_number_reflns 4524
_refine_ls_number_restraints 1
_refine_ls_restrained_S_all 1.054
_refine_ls_R_factor_all 0.0383
_refine_ls_R_factor_gt 0.0322
_refine_ls_shift/su_max 0.002
_refine_ls_shift/su_mean 0.000
_refine_ls_structure_factor_coef Fsqd
_refine_ls_weighting_details 'w=1/[\s^2^(Fo^2^)+(0.0454P)^2^+0.1276P] where P=(Fo^2^+2Fc^2^)/3'
_refine_ls_weighting_scheme calc
_refine_ls_wR_factor_gt 0.0795
_refine_ls_wR_factor_ref 0.0828
_reflns_Friedel_coverage 0.869
_reflns_Friedel_fraction_full 0.993
_reflns_Friedel_fraction_max 0.962
_reflns_number_gt 4081
_reflns_number_total 4524
_reflns_threshold_expression 'I > 2\s(I)'
_cod_data_source_file c7ra07035g2.cif
_cod_data_source_block dm17022
_cod_database_code 7228897
_shelx_space_group_comment
;
The symmetry employed for this shelxl refinement is uniquely defined
by the following loop, which should always be used as a source of
symmetry information in preference to the above space-group names.
They are only intended as comments.
;
_shelx_estimated_absorpt_t_max 0.996
_shelx_estimated_absorpt_t_min 0.967
_olex2_refinement_description
;
1. Fixed Uiso
 At 1.2 times of:
  All C(H,H) groups
2.a Secondary CH2 refined with riding coordinates:
 C5(H5A,H5B), C7(H7A,H7B)
;
_shelx_shelxl_version_number 2016/6
_olex2_submission_special_instructions 'No special instructions were received'

loop_
_space_group_symop_operation_xyz
'x, y, z'
'-x, -y, z+1/2'
'x+1/2, -y, z'
'-x+1/2, y, z+1/2'

loop_
_atom_site_label
_atom_site_type_symbol
_atom_site_fract_x
_atom_site_fract_y
_atom_site_fract_z
_atom_site_U_iso_or_equiv
_atom_site_adp_type
_atom_site_occupancy
_atom_site_site_symmetry_order
_atom_site_calc_flag
_atom_site_refinement_flags_posn
F1 F 0.69522(11) 0.54790(10) 0.30132(15) 0.0274(3) Uani 1 1 d .
F2 F 0.76537(13) 0.91641(10) 0.57120(13) 0.0256(3) Uani 1 1 d .
O1 O 0.03822(15) 0.82536(13) 0.48704(18) 0.0268(3) Uani 1 1 d .
O2 O 0.50864(13) 0.68094(11) 0.37944(14) 0.0178(3) Uani 1 1 d .
O3 O 0.54569(13) 0.81627(10) 0.55714(13) 0.0172(3) Uani 1 1 d .
O4 O 0.45328(16) 0.40331(12) 0.20204(16) 0.0271(3) Uani 1 1 d .
O5 O 0.65012(17) 0.39397(13) 0.16758(15) 0.0281(4) Uani 1 1 d .
O6 O 0.45377(18) 0.46249(14) 0.47438(17) 0.0332(4) Uani 1 1 d .
O7 O 0.65052(19) 0.45414(15) 0.50341(17) 0.0379(5) Uani 1 1 d .
O8 O 0.81111(19) 0.73820(15) 0.6460(2) 0.0399(5) Uani 1 1 d .
O9 O 0.71067(17) 0.76266(13) 0.82484(18) 0.0307(4) Uani 1 1 d .
O10 O 0.65929(19) 1.01478(13) 0.83056(16) 0.0309(4) Uani 1 1 d .
O11 O 0.84945(16) 0.96835(15) 0.80352(18) 0.0339(4) Uani 1 1 d .
N1 N 0.09330(18) 0.76395(14) 0.39573(19) 0.0242(4) Uani 1 1 d .
N2 N 0.12269(18) 0.86684(14) 0.57190(19) 0.0247(4) Uani 1 1 d .
N3 N 0.30340(16) 0.71608(13) 0.36515(17) 0.0181(3) Uani 1 1 d .
N4 N 0.34171(16) 0.85124(12) 0.58323(16) 0.0174(3) Uani 1 1 d .
N5 N 0.55904(18) 0.43004(13) 0.21666(16) 0.0195(3) Uani 1 1 d .
N6 N 0.55919(19) 0.47462(14) 0.44221(17) 0.0230(4) Uani 1 1 d .
N7 N 0.74706(19) 0.78640(14) 0.71993(18) 0.0242(4) Uani 1 1 d .
N8 N 0.74027(19) 0.96503(14) 0.78098(17) 0.0235(4) Uani 1 1 d .
C1 C 0.21016(19) 0.76779(15) 0.42478(19) 0.0181(4) Uani 1 1 d .
C2 C 0.22786(19) 0.83111(14) 0.53249(19) 0.0179(4) Uani 1 1 d .
C3 C 0.40785(18) 0.73107(14) 0.41802(18) 0.0148(3) Uani 1 1 d .
C4 C 0.42843(18) 0.80324(13) 0.52573(18) 0.0151(3) Uani 1 1 d .
C5 C 0.48838(19) 0.60488(15) 0.28189(19) 0.0185(4) Uani 1 1 d .
H5A H 0.502465 0.634433 0.196476 0.022 Uiso 1 1 calc R
H5B H 0.403580 0.578306 0.286033 0.022 Uiso 1 1 calc R
C6 C 0.57961(18) 0.52054(14) 0.30906(19) 0.0169(3) Uani 1 1 d .
C7 C 0.56509(18) 0.89044(15) 0.65721(19) 0.0176(4) Uani 1 1 d .
H7A H 0.523121 0.869326 0.736393 0.021 Uiso 1 1 calc R
H7B H 0.534849 0.958896 0.631669 0.021 Uiso 1 1 calc R
C8 C 0.7020(2) 0.89123(16) 0.6748(2) 0.0199(4) Uani 1 1 d .

loop_
_atom_site_aniso_label
_atom_site_aniso_U_11
_atom_site_aniso_U_22
_atom_site_aniso_U_33
_atom_site_aniso_U_23
_atom_site_aniso_U_13
_atom_site_aniso_U_12
F1 0.0168(6) 0.0240(6) 0.0415(8) -0.0035(6) 0.0020(6) -0.0012(5)
F2 0.0292(7) 0.0277(6) 0.0199(6) 0.0033(5) -0.0001(5) -0.0058(5)
O1 0.0200(7) 0.0288(8) 0.0315(8) -0.0085(7) -0.0014(6) 0.0039(6)
O2 0.0172(7) 0.0163(7) 0.0199(7) -0.0073(5) -0.0024(5) 0.0010(5)
O3 0.0184(6) 0.0145(6) 0.0187(6) -0.0051(5) -0.0038(5) -0.0002(5)
O4 0.0333(9) 0.0227(8) 0.0252(8) -0.0046(6) -0.0047(7) -0.0055(7)
O5 0.0392(9) 0.0252(8) 0.0201(7) -0.0031(6) 0.0054(7) 0.0131(7)
O6 0.0387(11) 0.0408(10) 0.0200(8) 0.0009(7) 0.0080(7) -0.0059(8)
O7 0.0461(12) 0.0464(11) 0.0210(8) -0.0041(8) -0.0115(8) 0.0191(9)
O8 0.0428(11) 0.0356(10) 0.0414(10) -0.0021(8) 0.0035(9) 0.0191(8)
O9 0.0397(10) 0.0250(8) 0.0274(8) 0.0060(7) 0.0023(7) -0.0025(7)
O10 0.0435(10) 0.0257(8) 0.0235(8) -0.0084(6) -0.0067(7) 0.0027(7)
O11 0.0277(8) 0.0455(11) 0.0285(8) -0.0013(8) -0.0079(7) -0.0151(7)
N1 0.0196(9) 0.0249(9) 0.0280(10) -0.0069(7) -0.0022(7) 0.0028(7)
N2 0.0212(9) 0.0264(9) 0.0265(9) -0.0059(8) -0.0013(7) 0.0026(7)
N3 0.0189(8) 0.0172(7) 0.0183(8) -0.0026(6) -0.0015(6) 0.0003(6)
N4 0.0216(8) 0.0138(7) 0.0168(7) -0.0023(6) -0.0017(6) 0.0009(6)
N5 0.0302(10) 0.0161(8) 0.0122(7) -0.0008(6) 0.0009(7) 0.0037(6)
N6 0.0332(11) 0.0210(8) 0.0150(8) -0.0035(6) -0.0009(7) 0.0042(7)
N7 0.0259(9) 0.0230(8) 0.0239(9) 0.0010(7) -0.0045(7) 0.0002(7)
N8 0.0303(10) 0.0229(8) 0.0173(8) 0.0003(7) -0.0059(7) -0.0087(8)
C1 0.0207(9) 0.0155(8) 0.0183(9) -0.0020(7) -0.0025(7) 0.0000(7)
C2 0.0208(9) 0.0142(8) 0.0185(8) -0.0004(7) -0.0001(7) 0.0003(7)
C3 0.0186(9) 0.0117(7) 0.0140(8) -0.0009(6) 0.0000(7) 0.0006(6)
C4 0.0200(9) 0.0112(7) 0.0141(8) 0.0006(6) -0.0032(7) -0.0011(6)
C5 0.0204(9) 0.0167(8) 0.0183(9) -0.0063(7) -0.0030(7) 0.0027(7)
C6 0.0189(9) 0.0156(8) 0.0163(8) -0.0028(7) 0.0011(7) -0.0010(7)
C7 0.0190(8) 0.0158(9) 0.0182(9) -0.0051(7) -0.0037(7) -0.0009(7)
C8 0.0229(9) 0.0194(9) 0.0175(8) -0.0016(7) -0.0038(7) -0.0038(7)

loop_
_atom_type_symbol
_atom_type_description
_atom_type_scat_dispersion_real
_atom_type_scat_dispersion_imag
_atom_type_scat_source
C C 0.0033 0.0016 'International Tables Vol C Tables 4.2.6.8 and 6.1.1.4'
H H 0.0000 0.0000 'International Tables Vol C Tables 4.2.6.8 and 6.1.1.4'
F F 0.0171 0.0103 'International Tables Vol C Tables 4.2.6.8 and 6.1.1.4'
N N 0.0061 0.0033 'International Tables Vol C Tables 4.2.6.8 and 6.1.1.4'
O O 0.0106 0.0060 'International Tables Vol C Tables 4.2.6.8 and 6.1.1.4'

loop_
_geom_angle_atom_site_label_1
_geom_angle_atom_site_label_2
_geom_angle_atom_site_label_3
_geom_angle
N1 O1 N2 112.39(16)
C3 O2 C5 115.08(15)
C4 O3 C7 113.99(15)
C1 N1 O1 103.77(17)
C2 N2 O1 103.88(17)
C3 N3 C1 112.70(17)
C4 N4 C2 112.89(16)
O4 N5 C6 115.89(16)
O5 N5 O4 127.74(19)
O5 N5 C6 116.37(18)
O6 N6 O7 127.1(2)
O6 N6 C6 116.29(18)
O7 N6 C6 116.62(19)
O8 N7 C8 116.58(19)
O9 N7 O8 129.5(2)
O9 N7 C8 113.94(19)
O10 N8 O11 127.7(2)
O10 N8 C8 116.77(19)
O11 N8 C8 115.56(19)
N1 C1 N3 126.55(18)
N1 C1 C2 109.95(18)
N3 C1 C2 123.46(18)
N2 C2 N4 126.99(18)
N2 C2 C1 110.01(18)
N4 C2 C1 122.98(18)
O2 C3 C4 114.46(17)
N3 C3 O2 121.52(17)
N3 C3 C4 124.02(18)
O3 C4 C3 114.44(17)
N4 C4 O3 121.89(17)
N4 C4 C3 123.66(17)
O2 C5 H5A 110.7
O2 C5 H5B 110.7
O2 C5 C6 105.38(15)
H5A C5 H5B 108.8
C6 C5 H5A 110.7
C6 C5 H5B 110.7
F1 C6 N5 107.95(16)
F1 C6 N6 107.53(17)
F1 C6 C5 115.04(16)
N6 C6 N5 104.66(14)
C5 C6 N5 110.00(16)
C5 C6 N6 111.10(16)
O3 C7 H7A 111.0
O3 C7 H7B 111.0
O3 C7 C8 103.84(16)
H7A C7 H7B 109.0
C8 C7 H7A 111.0
C8 C7 H7B 111.0
F2 C8 N7 107.93(18)
F2 C8 N8 107.42(16)
F2 C8 C7 114.64(17)
N7 C8 N8 104.38(16)
C7 C8 N7 110.55(17)
C7 C8 N8 111.35(17)

loop_
_geom_bond_atom_site_label_1
_geom_bond_atom_site_label_2
_geom_bond_distance
F1 C6 1.315(2)
F2 C8 1.332(3)
O1 N1 1.388(2)
O1 N2 1.393(2)
O2 C3 1.344(2)
O2 C5 1.445(2)
O3 C4 1.334(2)
O3 C7 1.446(2)
O4 N5 1.217(2)
O5 N5 1.216(2)
O6 N6 1.211(3)
O7 N6 1.217(3)
O8 N7 1.221(3)
O9 N7 1.213(3)
O10 N8 1.215(3)
O11 N8 1.217(3)
N1 C1 1.313(3)
N2 C2 1.307(3)
N3 C1 1.373(3)
N3 C3 1.284(3)
N4 C2 1.379(3)
N4 C4 1.287(3)
N5 C6 1.547(3)
N6 C6 1.540(3)
N7 C8 1.530(3)
N8 C8 1.533(3)
C1 C2 1.416(3)
C3 C4 1.491(3)
C5 H5A 0.9900
C5 H5B 0.9900
C5 C6 1.512(3)
C7 H7A 0.9900
C7 H7B 0.9900
C7 C8 1.507(3)
